data_2101818
loop_
_publ_author_name
'Fu, T. Y.'
'Scheffer, J. R.'
'Trotter, J.'

_publ_section_title
;
 Structures and Photochemistry of Inclusion Compounds of
 9,10-Dihydro-9,10-ethenoanthracene-11,12-bis(diphenylmethanol)
;
_journal_issue 2
_journal_name_full 'Acta Crystallographica Section B'
_journal_page_first 300
_journal_page_last 305
_journal_paper_doi 10.1107/S0108768196013614
_journal_volume 53
_journal_year 1997
_chemical_formula_moiety 'C42 H32 O2. C7 H8'
_chemical_formula_sum 'C49 H40 O2'
_chemical_formula_weight 660.85
_space_group_IT_number 14
_symmetry_cell_setting monoclinic
_symmetry_space_group_name_Hall '-P 2ybc'
_symmetry_space_group_name_H-M 'P 1 21/c 1'
_cell_angle_alpha 90
_cell_angle_beta 98.604(8)
_cell_angle_gamma 90
_cell_formula_units_Z 4
_cell_length_a 10.703(2)
_cell_length_b 10.208(3)
_cell_length_c 34.057(2)
_cell_measurement_reflns_used 24
_cell_measurement_temperature 294
_cell_measurement_theta_max 43.0
_cell_measurement_theta_min 25.4
_cell_volume 3679.1(13)
_computing_cell_refinement 'MSC/AFC (MSC, 1988)'
_computing_data_collection 'MSC/AFC (MSC, 1988)'
_computing_data_reduction 'TEXSAN (MSC, 1995)'
_computing_publication_material 'TEXSAN (MSC, 1995)'
_computing_structure_refinement 'TEXSAN (MSC, 1995)'
_computing_structure_solution
;
SHELXS86 (Sheldrick, 1985)
;
_diffrn_ambient_temperature 294
_diffrn_measurement_device 'Rigaku AFC6S'
_diffrn_measurement_method \w-2\q
_diffrn_radiation_monochromator graphite
_diffrn_radiation_source 'X-ray tube'
_diffrn_radiation_type CuK\a
_diffrn_radiation_wavelength 1.5418
_diffrn_reflns_av_R_equivalents 0.022
_diffrn_reflns_limit_h_max 13
_diffrn_reflns_limit_h_min 0
_diffrn_reflns_limit_k_max 12
_diffrn_reflns_limit_k_min 0
_diffrn_reflns_limit_l_max 42
_diffrn_reflns_limit_l_min -43
_diffrn_reflns_number 8395
_diffrn_reflns_reduction_process 'Lp corrections applied'
_diffrn_reflns_theta_max 77.59
_diffrn_reflns_theta_min 2.62
_diffrn_standards_decay_% 20
_diffrn_standards_interval_count 200
_diffrn_standards_number 3
_exptl_absorpt_coefficient_mu 0.55
_exptl_absorpt_correction_T_max 1.000
_exptl_absorpt_correction_T_min 0.853
_exptl_absorpt_correction_type
;
\y scans (North, Phillips & Mathews, 1968)
;
_exptl_crystal_colour colorless
_exptl_crystal_density_diffrn 1.193
_exptl_crystal_density_meas ?
_exptl_crystal_description prism
_exptl_crystal_F_000 1400
_exptl_crystal_size_max 0.20
_exptl_crystal_size_mid 0.10
_exptl_crystal_size_min 0.10
_refine_diff_density_max 0.30
_refine_diff_density_min -0.20
_refine_ls_extinction_coef 0.0000005(3)
_refine_ls_extinction_method 'Zachariasen (1967)'
_refine_ls_goodness_of_fit_all 1.584
_refine_ls_goodness_of_fit_obs 2.100
_refine_ls_hydrogen_treatment 'only hydroxyl H atoms refined'
_refine_ls_matrix_type full
_refine_ls_number_constraints 0
_refine_ls_number_parameters 461
_refine_ls_number_reflns 3414
_refine_ls_number_restraints 0
_refine_ls_R_factor_all 0.1465
_refine_ls_R_factor_obs 0.0525
_refine_ls_shift/esd_max 0.02
_refine_ls_shift/esd_mean 0.0011
_refine_ls_structure_factor_coef F
_refine_ls_weighting_details 'w = 1/[\s^2^(Fo) + 0.00044|Fo|^2^]'
_refine_ls_weighting_scheme calc
_refine_ls_wR_factor_all 0.0803
_refine_ls_wR_factor_obs 0.0690
_reflns_number_observed 3414
_reflns_number_total 7980
_reflns_observed_criterion >3.00\s(I)
_cod_data_source_file fg0007.cif
_cod_data_source_block 2_toluene
_cod_depositor_comments
;
The following automatic conversions were performed:

'_refine_ls_weighting_scheme' value 'w = 1/[\s^2^(Fo) +
0.00044|Fo|^2^]' was changed to 'calc'. New tag
'_refine_ls_weighting_details' was created. The value of the new tag
was set to 'w = 1/[\s^2^(Fo) + 0.00044|Fo|^2^]'.

Automatic conversion script
Id: cif_fix_values 3143 2015-03-26 13:38:13Z robertas 
;
_cod_original_cell_volume 3679.0(10)
_cod_original_sg_symbol_H-M 'P 21/c'
_cod_original_formula_sum 'C49 H40 O2 '
_cod_database_code 2101818
_cod_database_fobs_code 2101818

loop_
_symmetry_equiv_pos_as_xyz
'   +x,   +y,   +z'
'   -x,1/2+y,1/2-z'
'   -x,   -y,   -z'
'   +x,1/2-y,1/2+z'

loop_
_atom_site_aniso_label
_atom_site_aniso_U_11
_atom_site_aniso_U_22
_atom_site_aniso_U_33
_atom_site_aniso_U_12
_atom_site_aniso_U_13
_atom_site_aniso_U_23
O(1) 0.0630(10) 0.090(2) 0.0630(10) 0.0110(10) 0.0070(10) -0.0060(10)
O(2) 0.089(2) 0.0540(10) 0.0740(10) 0.0080(10) 0.0070(10) -0.0020(10)
C(1) 0.074(2) 0.073(2) 0.057(2) 0.005(2) 0.007(2) 0.000(2)
C(2) 0.066(2) 0.096(3) 0.077(2) -0.001(2) 0.004(2) -0.007(2)
C(3) 0.069(2) 0.097(3) 0.085(3) -0.005(2) 0.027(2) -0.002(2)
C(4) 0.076(2) 0.072(2) 0.059(2) 0.002(2) 0.020(2) 0.001(2)
C(5) 0.085(2) 0.060(2) 0.060(2) 0.001(2) 0.006(2) -0.010(2)
C(6) 0.111(3) 0.050(2) 0.089(3) -0.005(2) 0.008(2) -0.007(2)
C(7) 0.109(3) 0.052(2) 0.095(3) -0.007(2) 0.013(2) 0.012(2)
C(8) 0.096(3) 0.060(2) 0.063(2) 0.002(2) 0.012(2) 0.015(2)
C(9) 0.073(2) 0.057(2) 0.0360(10) 0.002(2) 0.0090(10) 0.0020(10)
C(10) 0.074(2) 0.055(2) 0.0350(10) 0.001(2) 0.0110(10) -0.0010(10)
C(11) 0.060(2) 0.048(2) 0.046(2) -0.0020(10) 0.0060(10) -0.0010(10)
C(12) 0.061(2) 0.044(2) 0.045(2) -0.0050(10) 0.0080(10) 0.0020(10)
C(13) 0.062(2) 0.048(2) 0.048(2) 0.002(2) 0.0060(10) -0.0020(10)
C(14) 0.066(2) 0.054(2) 0.049(2) 0.003(2) 0.013(2) 0.0010(10)
C(15) 0.067(2) 0.051(2) 0.049(2) 0.004(2) 0.0080(10) 0.0000(10)
C(16) 0.068(2) 0.051(2) 0.052(2) 0.003(2) 0.0090(10) 0.0030(10)
C(17) 0.059(2) 0.060(2) 0.046(2) 0.002(2) 0.0060(10) -0.0070(10)
C(18) 0.067(2) 0.052(2) 0.051(2) 0.002(2) 0.0110(10) 0.002(2)
C(19) 0.069(2) 0.053(2) 0.047(2) 0.003(2) 0.012(2) 0.0010(10)
C(20) 0.081(2) 0.067(2) 0.082(2) 0.006(2) 0.021(2) -0.014(2)
C(21) 0.108(3) 0.066(3) 0.082(3) 0.014(2) 0.027(2) -0.018(2)
C(22) 0.110(3) 0.056(2) 0.062(2) -0.006(2) 0.010(2) -0.007(2)
C(23) 0.080(2) 0.067(2) 0.071(2) -0.006(2) 0.010(2) -0.004(2)
C(24) 0.079(2) 0.057(2) 0.058(2) -0.001(2) 0.013(2) -0.010(2)
C(25) 0.067(2) 0.061(2) 0.058(2) -0.008(2) 0.022(2) -0.007(2)
C(26) 0.094(3) 0.089(3) 0.077(2) -0.034(2) 0.026(2) -0.011(2)
C(27) 0.114(3) 0.098(3) 0.107(3) -0.044(3) 0.045(3) -0.007(3)
C(28) 0.111(3) 0.085(3) 0.110(4) -0.011(3) 0.056(3) 0.015(3)
C(29) 0.117(3) 0.095(3) 0.072(2) -0.013(3) 0.031(2) 0.017(2)
C(30) 0.097(3) 0.077(3) 0.058(2) -0.012(2) 0.016(2) -0.002(2)
C(31) 0.070(2) 0.078(2) 0.042(2) -0.001(2) 0.0040(10) 0.001(2)
C(32) 0.076(3) 0.084(3) 0.076(2) -0.012(2) 0.004(2) -0.011(2)
C(33) 0.099(4) 0.127(4) 0.090(3) -0.034(3) 0.009(3) -0.035(3)
C(34) 0.082(3) 0.199(7) 0.077(3) -0.029(4) -0.007(2) -0.017(4)
C(35) 0.094(4) 0.186(6) 0.097(4) 0.001(4) -0.027(3) 0.031(4)
C(36) 0.090(3) 0.113(3) 0.080(3) 0.005(3) -0.010(2) 0.021(3)
C(37) 0.078(2) 0.067(2) 0.078(2) 0.015(2) 0.023(2) 0.028(2)
C(38) 0.127(3) 0.135(4) 0.065(2) 0.045(3) 0.040(2) 0.035(3)
C(39) 0.175(6) 0.218(7) 0.097(4) 0.094(5) 0.077(4) 0.078(4)
C(40) 0.170(7) 0.240(10) 0.224(9) 0.100(7) 0.137(8) 0.159(8)
C(41) 0.115(4) 0.145(6) 0.259(8) 0.023(4) 0.100(6) 0.109(6)
C(42) 0.088(3) 0.091(3) 0.148(4) 0.000(3) 0.032(3) 0.046(3)
C(43) 0.29(2) 0.66(4) 0.176(9) -0.33(2) -0.010(10) 0.09(2)
C(44) 0.27(2) 0.147(8) 0.260(10) 0.005(9) -0.010(10) -0.014(8)
C(45) 0.220(10) 0.280(10) 0.159(8) -0.070(10) -0.022(8) -0.018(7)
C(46) 0.120(7) 0.63(3) 0.193(9) -0.110(10) 0.045(6) -0.100(10)
C(47) 0.29(2) 0.34(2) 0.145(9) 0.11(2) -0.050(10) -0.027(9)
C(48) 0.220(10) 0.177(8) 0.160(8) -0.044(8) -0.034(8) 0.035(7)
C(49) 0.137(7) 0.61(3) 0.270(10) -0.090(10) 0.038(8) 0.03(2)

loop_
_atom_site_label
_atom_site_fract_x
_atom_site_fract_y
_atom_site_fract_z
_atom_site_U_iso_or_equiv
_atom_site_thermal_displace_type
_atom_site_calc_flag
_atom_site_occupancy
O(1) 0.0854(2) 0.0390(3) 0.40162(7) 0.0725(8) Uani d 1.000
O(2) 0.1966(2) 0.1697(2) 0.34871(7) 0.0726(7) Uani d 1.000
C(1) 0.6293(3) -0.1062(3) 0.42670(10) 0.0680(10) Uani d 1.000
C(2) 0.7362(3) -0.0744(4) 0.41020(10) 0.0800(10) Uani d 1.000
C(3) 0.7296(4) -0.0644(4) 0.36970(10) 0.0820(10) Uani d 1.000
C(4) 0.6158(3) -0.0852(3) 0.34497(10) 0.0680(10) Uani d 1.000
C(5) 0.3137(3) -0.3915(3) 0.33030(10) 0.0690(10) Uani d 1.000
C(6) 0.2871(4) -0.5086(3) 0.34750(10) 0.0840(10) Uani d 1.000
C(7) 0.2942(4) -0.5184(4) 0.38810(10) 0.0860(10) Uani d 1.000
C(8) 0.3275(3) -0.4103(3) 0.41210(10) 0.0730(10) Uani d 1.000
C(9) 0.3909(3) -0.1641(3) 0.41512(8) 0.0554(9) Uani d 1.000
C(10) 0.3776(3) -0.1467(3) 0.34068(8) 0.0543(9) Uani d 1.000
C(11) 0.2902(3) -0.0638(3) 0.39666(8) 0.0517(9) Uani d 1.000
C(12) 0.2885(3) -0.0504(3) 0.35723(8) 0.0500(8) Uani d 1.000
C(13) 0.5159(3) -0.1262(3) 0.40266(9) 0.0528(9) Uani d 1.000
C(14) 0.5093(3) -0.1165(3) 0.36142(9) 0.0557(9) Uani d 1.000
C(15) 0.3461(3) -0.2833(3) 0.35365(8) 0.0556(9) Uani d 1.000
C(16) 0.3542(3) -0.2928(3) 0.39505(9) 0.0572(10) Uani d 1.000
C(17) 0.2038(3) -0.0045(3) 0.42405(8) 0.0555(9) Uani d 1.000
C(18) 0.2149(3) 0.0488(3) 0.32871(9) 0.0564(9) Uani d 1.000
C(19) 0.2626(3) 0.1159(3) 0.44660(8) 0.0560(10) Uani d 1.000
C(20) 0.1882(3) 0.1973(3) 0.46600(10) 0.0750(10) Uani d 1.000
C(21) 0.2388(4) 0.3050(4) 0.48720(10) 0.0840(10) Uani d 1.000
C(22) 0.3653(4) 0.3342(3) 0.48970(10) 0.0760(10) Uani d 1.000
C(23) 0.4408(3) 0.2553(4) 0.47090(10) 0.0730(10) Uani d 1.000
C(24) 0.3894(3) 0.1476(3) 0.44938(9) 0.0650(10) Uani d 1.000
C(25) 0.1689(3) -0.1114(3) 0.45193(9) 0.0610(10) Uani d 1.000
C(26) 0.0922(4) -0.2148(4) 0.43680(10) 0.0850(10) Uani d 1.000
C(27) 0.0624(4) -0.3146(4) 0.4606(2) 0.104(2) Uani d 1.000
C(28) 0.1067(4) -0.3142(4) 0.5005(2) 0.098(2) Uani d 1.000
C(29) 0.1812(4) -0.2148(4) 0.51590(10) 0.0930(10) Uani d 1.000
C(30) 0.2126(4) -0.1140(4) 0.49215(10) 0.0770(10) Uani d 1.000
C(31) 0.0867(3) -0.0022(4) 0.30979(8) 0.0630(10) Uani d 1.000
C(32) 0.0539(4) -0.1328(4) 0.30960(10) 0.0790(10) Uani d 1.000
C(33) -0.0627(5) -0.1741(5) 0.29000(10) 0.106(2) Uani d 1.000
C(34) -0.1485(5) -0.0856(8) 0.27120(10) 0.121(2) Uani d 1.000
C(35) -0.1178(5) 0.0427(8) 0.2723(2) 0.130(2) Uani d 1.000
C(36) -0.0011(4) 0.0862(4) 0.29100(10) 0.0970(10) Uani d 1.000
C(37) 0.2960(4) 0.0879(3) 0.29700(10) 0.0730(10) Uani d 1.000
C(38) 0.2727(4) 0.0382(5) 0.25840(10) 0.106(2) Uani d 1.000
C(39) 0.3508(7) 0.0742(8) 0.2315(2) 0.158(3) Uani d 1.000
C(40) 0.4504(9) 0.1600(10) 0.2419(3) 0.200(4) Uani d 1.000
C(41) 0.4724(6) 0.2074(7) 0.2790(3) 0.166(3) Uani d 1.000
C(42) 0.3974(4) 0.1705(4) 0.30740(10) 0.107(2) Uani d 1.000
C(43) 0.139(2) -0.061(3) 0.1327(3) 0.380(10) Uani d 1.000
C(44) 0.180(2) -0.1910(10) 0.1351(4) 0.232(6) Uani d 1.000
C(45) 0.300(2) -0.1820(10) 0.1223(3) 0.225(6) Uani d 1.000
C(46) 0.3751(8) -0.069(3) 0.1077(4) 0.312(8) Uani d 1.000
C(47) 0.288(2) 0.006(2) 0.1143(4) 0.267(8) Uani d 1.000
C(48) 0.1950(10) 0.0517(10) 0.1226(3) 0.193(5) Uani d 1.000
C(49) 0.0412(9) -0.061(2) 0.1451(4) 0.339(8) Uani d 1.000
H(1) 0.061(8) -0.061(9) 0.389(2) 0.29(4) Uiso d 1.000
H(2) 0.146(5) 0.117(5) 0.372(2) 0.18(2) Uiso d 1.000
H(3) 0.6346 -0.1141 0.4547 0.082 Uiso c 1.000
H(4) 0.8142 -0.0594 0.4269 0.096 Uiso c 1.000
H(5) 0.8033 -0.0432 0.3585 0.098 Uiso c 1.000
H(6) 0.6113 -0.0780 0.3170 0.082 Uiso c 1.000
H(7) 0.3097 -0.3857 0.3023 0.083 Uiso c 1.000
H(8) 0.2638 -0.5829 0.3313 0.101 Uiso c 1.000
H(9) 0.2762 -0.5994 0.3998 0.103 Uiso c 1.000
H(10) 0.3319 -0.4170 0.4401 0.087 Uiso c 1.000
H(11) 0.3959 -0.1695 0.4432 0.066 Uiso c 1.000
H(12) 0.3717 -0.1402 0.3126 0.065 Uiso c 1.000
H(13) 0.1008 0.1785 0.4648 0.091 Uiso c 1.000
H(14) 0.1857 0.3596 0.5001 0.101 Uiso c 1.000
H(15) 0.3997 0.4083 0.5044 0.091 Uiso c 1.000
H(16) 0.5284 0.2740 0.4726 0.087 Uiso c 1.000
H(17) 0.4427 0.0941 0.4362 0.078 Uiso c 1.000
H(18) 0.0595 -0.2163 0.4093 0.102 Uiso c 1.000
H(19) 0.0106 -0.3847 0.4494 0.124 Uiso c 1.000
H(20) 0.0851 -0.3828 0.5171 0.118 Uiso c 1.000
H(21) 0.2127 -0.2140 0.5435 0.111 Uiso c 1.000
H(22) 0.2653 -0.0450 0.5037 0.092 Uiso c 1.000
H(23) 0.1113 -0.1950 0.3229 0.095 Uiso c 1.000
H(24) -0.0835 -0.2646 0.2896 0.127 Uiso c 1.000
H(25) -0.2278 -0.1143 0.2577 0.146 Uiso c 1.000
H(26) -0.1774 0.1047 0.2599 0.156 Uiso c 1.000
H(27) 0.0188 0.1769 0.2910 0.116 Uiso c 1.000
H(28) 0.2039 -0.0197 0.2508 0.128 Uiso c 1.000
H(29) 0.3360 0.0393 0.2053 0.189 Uiso c 1.000
H(30) 0.5026 0.1854 0.2229 0.240 Uiso c 1.000
H(31) 0.5402 0.2671 0.2861 0.199 Uiso c 1.000
H(32) 0.4164 0.2024 0.3338 0.129 Uiso c 1.000
H(33) 0.1376 -0.2666 0.1431 0.278 Uiso c 1.000
H(34) 0.3428 -0.2632 0.1231 0.270 Uiso c 1.000
H(35) 0.4533 -0.0601 0.0980 0.374 Uiso c 1.000
H(36) 0.3250 0.0852 0.1071 0.321 Uiso c 1.000
H(37) 0.1674 0.1402 0.1224 0.231 Uiso c 1.000
H(38) 0.0084 0.0254 0.1445 0.407 Uiso c 1.000
H(39) -0.0168 -0.1165 0.1290 0.407 Uiso c 1.000
H(40) 0.0536 -0.0926 0.1716 0.407 Uiso c 1.000

loop_
_atom_type_symbol
_atom_type_scat_dispersion_real
_atom_type_scat_dispersion_imag
_atom_type_scat_source
C 0.018 0.009
;International Tables for Crystallography
(1992, Vol. C, Tables 4.2.6.8 and 6.1.1.1)
;
H 0.000 0.000
;International Tables for Crystallography
(1992, Vol. C, Table 6.1.1.2)
;
O 0.049 0.032
;International Tables for Crystallography
(1992, Vol. C, Tables 4.2.6.8 and 6.1.1.1)
;

loop_
_geom_angle_atom_site_label_1
_geom_angle_atom_site_label_2
_geom_angle_atom_site_label_3
_geom_angle
_geom_angle_publ_flag
C(17) O(1) H(1) 92(4) no
C(17) O(1) H(2) 95.0(10) no
H(1) O(1) H(2) 109(4) no
C(18) O(2) H(2) 92(2) no
C(2) C(1) C(13) 120.1(3) no
C(2) C(1) H(3) 119.9 no
C(13) C(1) H(3) 119.9 no
C(1) C(2) C(3) 120.2(3) no
C(1) C(2) H(4) 119.9 no
C(3) C(2) H(4) 119.9 no
C(2) C(3) C(4) 120.4(3) no
C(2) C(3) H(5) 119.8 no
C(4) C(3) H(5) 119.8 no
C(3) C(4) C(14) 119.4(3) no
C(3) C(4) H(6) 120.3 no
C(14) C(4) H(6) 120.3 no
C(6) C(5) C(15) 120.0(3) no
C(6) C(5) H(7) 120.0 no
C(15) C(5) H(7) 120.0 no
C(5) C(6) C(7) 120.3(3) no
C(5) C(6) H(8) 119.8 no
C(7) C(6) H(8) 119.8 no
C(6) C(7) C(8) 120.3(3) no
C(6) C(7) H(9) 119.9 no
C(8) C(7) H(9) 119.9 no
C(7) C(8) C(16) 119.7(3) no
C(7) C(8) H(10) 120.2 no
C(16) C(8) H(10) 120.2 no
C(11) C(9) C(13) 107.9(2) no
C(11) C(9) C(16) 105.9(2) no
C(11) C(9) H(11) 112.2 no
C(13) C(9) C(16) 106.1(2) no
C(13) C(9) H(11) 112.2 no
C(16) C(9) H(11) 112.2 no
C(12) C(10) C(14) 106.6(2) no
C(12) C(10) C(15) 107.7(2) no
C(12) C(10) H(12) 111.9 no
C(14) C(10) C(15) 106.5(2) no
C(14) C(10) H(12) 111.9 no
C(15) C(10) H(12) 111.9 no
C(9) C(11) C(12) 112.1(2) no
C(9) C(11) C(17) 117.4(2) no
C(12) C(11) C(17) 130.3(3) no
C(10) C(12) C(11) 112.6(2) no
C(10) C(12) C(18) 118.6(2) no
C(11) C(12) C(18) 128.8(3) no
C(1) C(13) C(9) 127.6(3) no
C(1) C(13) C(14) 119.6(3) no
C(9) C(13) C(14) 112.7(3) no
C(4) C(14) C(10) 128.8(3) no
C(4) C(14) C(13) 120.2(3) no
C(10) C(14) C(13) 111.0(3) no
C(5) C(15) C(10) 128.2(3) no
C(5) C(15) C(16) 119.9(3) no
C(10) C(15) C(16) 111.9(3) no
C(8) C(16) C(9) 128.6(3) no
C(8) C(16) C(15) 119.8(3) no
C(9) C(16) C(15) 111.6(3) no
O(1) C(17) C(11) 111.1(2) no
O(1) C(17) C(19) 106.2(2) no
O(1) C(17) C(25) 105.7(2) no
C(11) C(17) C(19) 112.4(2) no
C(11) C(17) C(25) 108.8(2) no
C(19) C(17) C(25) 112.4(2) no
O(2) C(18) C(12) 111.1(2) no
O(2) C(18) C(31) 108.5(3) no
O(2) C(18) C(37) 104.0(3) no
C(12) C(18) C(31) 112.8(3) no
C(12) C(18) C(37) 109.0(2) no
C(31) C(18) C(37) 111.1(3) no
C(17) C(19) C(20) 119.8(3) no
C(17) C(19) C(24) 123.1(3) no
C(20) C(19) C(24) 117.1(3) no
C(19) C(20) C(21) 121.2(3) no
C(19) C(20) H(13) 119.4 no
C(21) C(20) H(13) 119.4 no
C(20) C(21) C(22) 120.8(3) no
C(20) C(21) H(14) 119.6 no
C(22) C(21) H(14) 119.6 no
C(21) C(22) C(23) 119.2(3) no
C(21) C(22) H(15) 120.4 no
C(23) C(22) H(15) 120.4 no
C(22) C(23) C(24) 119.9(3) no
C(22) C(23) H(16) 120.0 no
C(24) C(23) H(16) 120.0 no
C(19) C(24) C(23) 121.9(3) no
C(19) C(24) H(17) 119.1 no
C(23) C(24) H(17) 119.1 no
C(17) C(25) C(26) 119.9(3) no
C(17) C(25) C(30) 123.5(3) no
C(26) C(25) C(30) 116.6(3) no
C(25) C(26) C(27) 121.6(4) no
C(25) C(26) H(18) 119.2 no
C(27) C(26) H(18) 119.2 no
C(26) C(27) C(28) 120.5(4) no
C(26) C(27) H(19) 119.7 no
C(28) C(27) H(19) 119.7 no
C(27) C(28) C(29) 118.9(4) no
C(27) C(28) H(20) 120.5 no
C(29) C(28) H(20) 120.5 no
C(28) C(29) C(30) 121.1(4) no
C(28) C(29) H(21) 119.5 no
C(30) C(29) H(21) 119.5 no
C(25) C(30) C(29) 121.3(4) no
C(25) C(30) H(22) 119.4 no
C(29) C(30) H(22) 119.4 no
C(18) C(31) C(32) 123.2(3) no
C(18) C(31) C(36) 118.6(3) no
C(32) C(31) C(36) 118.1(4) no
C(31) C(32) C(33) 120.4(4) no
C(31) C(32) H(23) 119.8 no
C(33) C(32) H(23) 119.8 no
C(32) C(33) C(34) 120.9(5) no
C(32) C(33) H(24) 119.6 no
C(34) C(33) H(24) 119.6 no
C(33) C(34) C(35) 118.8(5) no
C(33) C(34) H(25) 120.6 no
C(35) C(34) H(25) 120.6 no
C(34) C(35) C(36) 121.4(5) no
C(34) C(35) H(26) 119.3 no
C(36) C(35) H(26) 119.3 no
C(31) C(36) C(35) 120.3(5) no
C(31) C(36) H(27) 119.8 no
C(35) C(36) H(27) 119.8 no
C(18) C(37) C(38) 121.8(4) no
C(18) C(37) C(42) 119.0(4) no
C(38) C(37) C(42) 119.1(4) no
C(37) C(38) C(39) 119.2(6) no
C(37) C(38) H(28) 120.4 no
C(39) C(38) H(28) 120.4 no
C(38) C(39) C(40) 121.2(7) no
C(38) C(39) H(29) 119.4 no
C(40) C(39) H(29) 119.4 no
C(39) C(40) C(41) 119.2(6) no
C(39) C(40) H(30) 120.4 no
C(41) C(40) H(30) 120.4 no
C(40) C(41) C(42) 121.2(8) no
C(40) C(41) H(31) 119.4 no
C(42) C(41) H(31) 119.4 no
C(37) C(42) C(41) 119.9(6) no
C(37) C(42) H(32) 120.0 no
C(41) C(42) H(32) 120.0 no
C(44) C(43) C(48) 132(2) no
C(44) C(43) C(49) 104.0(10) no
C(48) C(43) C(49) 122(3) no
C(43) C(44) C(45) 101.0(10) no
C(43) C(44) H(33) 129.2 no
C(45) C(44) H(33) 129.2 no
C(44) C(45) C(46) 134.0(10) no
C(44) C(45) H(34) 112.9 no
C(46) C(45) H(34) 112.9 no
C(45) C(46) C(47) 87.0(10) no
C(45) C(46) H(35) 136.2 no
C(47) C(46) H(35) 136.3 no
C(46) C(47) C(48) 165(3) no
C(46) C(47) H(36) 97.1 no
C(48) C(47) H(36) 97.1 no
C(43) C(48) C(47) 98(2) no
C(43) C(48) H(36) 134.4 no
C(43) C(48) H(37) 130.9 no
C(47) C(48) H(36) 36.2 no
C(47) C(48) H(37) 130.9 no
H(36) C(48) H(37) 94.7 no
C(43) C(49) H(38) 109.5 no
C(43) C(49) H(39) 109.5 no
C(43) C(49) H(40) 109.5 no
H(38) C(49) H(39) 109.5 no
H(38) C(49) H(40) 109.5 no
H(39) C(49) H(40) 109.5 no

loop_
_geom_bond_atom_site_label_1
_geom_bond_atom_site_label_2
_geom_bond_distance
_geom_bond_publ_flag
O(1) C(17) 1.449(4) no
O(1) H(1) 1.12(9) no
O(1) H(2) 1.51(6) no
O(2) C(18) 1.437(4) no
O(2) H(2) 1.16(6) no
C(1) C(2) 1.386(5) no
C(1) C(13) 1.374(4) no
C(1) H(3) 0.95 no
C(2) C(3) 1.374(5) no
C(2) H(4) 0.95 no
C(3) C(4) 1.389(5) no
C(3) H(5) 0.95 no
C(4) C(14) 1.380(4) no
C(4) H(6) 0.95 no
C(5) C(6) 1.380(5) no
C(5) C(15) 1.375(4) no
C(5) H(7) 0.95 no
C(6) C(7) 1.378(5) no
C(6) H(8) 0.95 no
C(7) C(8) 1.386(5) no
C(7) H(9) 0.95 no
C(8) C(16) 1.380(4) no
C(8) H(10) 0.95 no
C(9) C(11) 1.550(4) no
C(9) C(13) 1.513(4) no
C(9) C(16) 1.506(4) no
C(9) H(11) 0.95 no
C(10) C(12) 1.535(4) no
C(10) C(14) 1.511(4) no
C(10) C(15) 1.516(4) no
C(10) H(12) 0.95 no
C(11) C(12) 1.347(4) no
C(11) C(17) 1.532(4) no
C(12) C(18) 1.537(4) no
C(13) C(14) 1.400(4) no
C(15) C(16) 1.403(4) no
C(17) C(19) 1.534(4) no
C(17) C(25) 1.529(4) no
C(18) C(31) 1.518(4) no
C(18) C(37) 1.536(4) no
C(19) C(20) 1.385(4) no
C(19) C(24) 1.384(4) no
C(20) C(21) 1.380(5) no
C(20) H(13) 0.95 no
C(21) C(22) 1.376(5) no
C(21) H(14) 0.95 no
C(22) C(23) 1.367(5) no
C(22) H(15) 0.95 no
C(23) C(24) 1.389(4) no
C(23) H(16) 0.95 no
C(24) H(17) 0.95 no
C(25) C(26) 1.387(4) no
C(25) C(30) 1.380(4) no
C(26) C(27) 1.369(5) no
C(26) H(18) 0.95 no
C(27) C(28) 1.372(6) no
C(27) H(19) 0.95 no
C(28) C(29) 1.347(6) no
C(28) H(20) 0.95 no
C(29) C(30) 1.380(5) no
C(29) H(21) 0.95 no
C(30) H(22) 0.95 no
C(31) C(32) 1.379(5) no
C(31) C(36) 1.388(5) no
C(32) C(33) 1.390(6) no
C(32) H(23) 0.95 no
C(33) C(34) 1.376(7) no
C(33) H(24) 0.95 no
C(34) C(35) 1.349(8) no
C(34) H(25) 0.95 no
C(35) C(36) 1.388(7) no
C(35) H(26) 0.95 no
C(36) H(27) 0.95 no
C(37) C(38) 1.395(5) no
C(37) C(42) 1.379(5) no
C(38) C(39) 1.380(7) no
C(38) H(28) 0.95 no
C(39) C(40) 1.390(10) no
C(39) H(29) 0.95 no
C(40) C(41) 1.340(10) no
C(40) H(30) 0.95 no
C(41) C(42) 1.398(8) no
C(41) H(31) 0.95 no
C(42) H(32) 0.95 no
C(43) C(44) 1.40(3) no
C(43) C(48) 1.36(2) no
C(43) C(49) 1.19(2) no
C(44) C(45) 1.42(2) no
C(44) H(33) 0.95 no
C(45) C(46) 1.53(2) no
C(45) H(34) 0.95 no
C(46) C(47) 1.25(2) no
C(46) H(35) 0.95 no
C(47) C(48) 1.17(2) no
C(47) H(36) 0.95 no
C(48) H(36) 1.60 no
C(48) H(37) 0.95 no
C(49) H(38) 0.95 no
C(49) H(39) 0.95 no
C(49) H(40) 0.95 no

loop_
_geom_contact_atom_site_label_1
_geom_contact_atom_site_label_2
_geom_contact_distance
_geom_contact_site_symmetry_2
_geom_contact_publ_flag
O(2) H(8) 2.7153 1_565 no
O(2) H(9) 2.9770 1_565 no
O(2) C(6) 3.425(4) 1_565 no
O(2) C(7) 3.552(4) 1_565 no
C(1) H(22) 2.9103 3_656 no
C(5) H(30) 2.9717 2_645 no
C(7) H(35) 2.7061 2_645 no
C(7) C(46) 3.559(9) 2_645 no
C(8) H(35) 2.8631 2_645 no
C(21) H(3) 2.9582 3_656 no
C(22) H(3) 2.9374 3_656 no
C(22) H(10) 3.0424 1_565 no
C(28) H(13) 3.0042 3_556 no
C(45) H(21) 2.9099 4_544 no
C(48) H(29) 2.9918 . no
H(3) H(22) 2.3110 3_656 no
H(7) H(26) 2.3681 2_545 no
H(7) H(30) 2.4117 2_645 no
H(12) H(30) 2.6331 2_645 no

loop_
_geom_torsion_atom_site_label_1
_geom_torsion_atom_site_label_2
_geom_torsion_atom_site_label_3
_geom_torsion_atom_site_label_4
_geom_torsion
_geom_torsion_publ_flag
O(1) C(17) C(11) C(9) -155.1(3) no
O(1) C(17) C(11) C(12) 19.5(4) no
O(1) C(17) C(19) C(20) 44.8(4) no
O(1) C(17) C(19) C(24) -136.5(3) no
O(1) C(17) C(25) C(26) 51.5(4) no
O(1) C(17) C(25) C(30) -130.4(3) no
O(2) C(18) C(12) C(10) -147.1(2) no
O(2) C(18) C(12) C(11) 30.3(4) no
O(2) C(18) C(31) C(32) -139.9(3) no
O(2) C(18) C(31) C(36) 41.6(4) no
O(2) C(18) C(37) C(38) -138.1(3) no
O(2) C(18) C(37) C(42) 44.4(4) no
C(1) C(2) C(3) C(4) 0.5(6) no
C(1) C(13) C(9) C(11) 127.0(3) no
C(1) C(13) C(9) C(16) -119.8(3) no
C(1) C(13) C(14) C(4) -0.8(5) no
C(1) C(13) C(14) C(10) 178.0(3) no
C(2) C(1) C(13) C(9) 178.6(3) no
C(2) C(1) C(13) C(14) 1.0(5) no
C(2) C(3) C(4) C(14) -0.2(6) no
C(3) C(2) C(1) C(13) -0.9(6) no
C(3) C(4) C(14) C(10) -178.1(3) no
C(3) C(4) C(14) C(13) 0.4(5) no
C(4) C(14) C(10) C(12) -124.1(3) no
C(4) C(14) C(10) C(15) 121.1(3) no
C(4) C(14) C(13) C(9) -178.7(3) no
C(5) C(6) C(7) C(8) 0.4(6) no
C(5) C(15) C(10) C(12) 124.3(3) no
C(5) C(15) C(10) C(14) -121.7(4) no
C(5) C(15) C(16) C(8) -1.1(5) no
C(5) C(15) C(16) C(9) 180.0(3) no
C(6) C(5) C(15) C(10) -179.5(3) no
C(6) C(5) C(15) C(16) 1.1(5) no
C(6) C(7) C(8) C(16) -0.3(6) no
C(7) C(6) C(5) C(15) -0.8(6) no
C(7) C(8) C(16) C(9) 179.4(3) no
C(7) C(8) C(16) C(15) 0.7(5) no
C(8) C(16) C(9) C(11) -122.0(3) no
C(8) C(16) C(9) C(13) 123.5(3) no
C(8) C(16) C(15) C(10) 179.4(3) no
C(9) C(11) C(12) C(10) 5.2(3) no
C(9) C(11) C(12) C(18) -172.3(3) no
C(9) C(11) C(17) C(19) 86.0(3) no
C(9) C(11) C(17) C(25) -39.1(3) no
C(9) C(13) C(14) C(10) 0.1(3) no
C(9) C(16) C(15) C(10) 0.5(4) no
C(10) C(12) C(11) C(17) -169.6(3) no
C(10) C(12) C(18) C(31) 90.8(3) no
C(10) C(12) C(18) C(37) -33.1(4) no
C(11) C(9) C(13) C(14) -55.3(3) no
C(11) C(9) C(16) C(15) 56.8(3) no
C(11) C(12) C(10) C(14) -61.1(3) no
C(11) C(12) C(10) C(15) 52.9(3) no
C(11) C(12) C(18) C(31) -91.8(4) no
C(11) C(12) C(18) C(37) 144.3(3) no
C(11) C(17) C(19) C(20) 166.5(3) no
C(11) C(17) C(19) C(24) -14.8(4) no
C(11) C(17) C(25) C(26) -67.9(4) no
C(11) C(17) C(25) C(30) 110.2(3) no
C(12) C(10) C(14) C(13) 57.2(3) no
C(12) C(10) C(15) C(16) -56.3(3) no
C(12) C(11) C(9) C(13) 52.2(3) no
C(12) C(11) C(9) C(16) -61.0(3) no
C(12) C(11) C(17) C(19) -99.4(4) no
C(12) C(11) C(17) C(25) 135.5(3) no
C(12) C(18) C(31) C(32) -16.3(4) no
C(12) C(18) C(31) C(36) 165.1(3) no
C(12) C(18) C(37) C(38) 103.4(4) no
C(12) C(18) C(37) C(42) -74.1(4) no
C(13) C(9) C(11) C(17) -132.2(3) no
C(13) C(9) C(16) C(15) -57.7(3) no
C(13) C(14) C(10) C(15) -57.6(3) no
C(14) C(10) C(12) C(18) 116.7(3) no
C(14) C(10) C(15) C(16) 57.7(3) no
C(14) C(13) C(9) C(16) 57.9(3) no
C(15) C(10) C(12) C(18) -129.3(3) no
C(16) C(9) C(11) C(17) 114.5(3) no
C(17) C(11) C(12) C(18) 12.9(5) no
C(17) C(19) C(20) C(21) 178.8(3) no
C(17) C(19) C(24) C(23) -178.2(3) no
C(17) C(25) C(26) C(27) 177.7(4) no
C(17) C(25) C(30) C(29) -178.1(3) no
C(18) C(31) C(32) C(33) -176.7(3) no
C(18) C(31) C(36) C(35) 177.9(4) no
C(18) C(37) C(38) C(39) -178.3(4) no
C(18) C(37) C(42) C(41) -179.9(4) no
C(19) C(17) C(25) C(26) 166.9(3) no
C(19) C(17) C(25) C(30) -15.0(4) no
C(19) C(20) C(21) C(22) -0.4(6) no
C(19) C(24) C(23) C(22) -0.8(5) no
C(20) C(19) C(17) C(25) -70.3(4) no
C(20) C(19) C(24) C(23) 0.6(5) no
C(20) C(21) C(22) C(23) 0.2(6) no
C(21) C(20) C(19) C(24) 0.0(5) no
C(21) C(22) C(23) C(24) 0.4(5) no
C(24) C(19) C(17) C(25) 108.4(3) no
C(25) C(26) C(27) C(28) 0.9(7) no
C(25) C(30) C(29) C(28) 0.0(6) no
C(26) C(25) C(30) C(29) 0.1(5) no
C(26) C(27) C(28) C(29) -0.8(7) no
C(27) C(26) C(25) C(30) -0.5(6) no
C(27) C(28) C(29) C(30) 0.4(7) no
C(31) C(18) C(37) C(38) -21.5(4) no
C(31) C(18) C(37) C(42) 161.0(3) no
C(31) C(32) C(33) C(34) -1.3(6) no
C(31) C(36) C(35) C(34) -1.1(8) no
C(32) C(31) C(18) C(37) 106.4(4) no
C(32) C(31) C(36) C(35) -0.7(6) no
C(32) C(33) C(34) C(35) -0.4(8) no
C(33) C(32) C(31) C(36) 1.9(5) no
C(33) C(34) C(35) C(36) 1.6(8) no
C(36) C(31) C(18) C(37) -72.2(4) no
C(37) C(38) C(39) C(40) -1.0(9) no
C(37) C(42) C(41) C(40) -2.4(9) no
C(38) C(37) C(42) C(41) 2.5(6) no
C(38) C(39) C(40) C(41) 1.0(10) no
C(39) C(38) C(37) C(42) -0.8(6) no
C(39) C(40) C(41) C(42) .0(10) no
C(43) C(44) C(45) C(46) -2.0(10) no
C(43) C(48) C(47) C(46) 0(6) no
C(44) C(43) C(48) C(47) 3(2) no
C(44) C(45) C(46) C(47) 3.0(10) no
C(45) C(44) C(43) C(48) -2(2) no
C(45) C(44) C(43) C(49) -176.0(10) no
C(45) C(46) C(47) C(48) -2(5) no
C(47) C(48) C(43) C(49) 176.0(10) no
